data_4003350
loop_
_publ_author_name
'Xie, Mingchen'
'Han, Chunmiao'
'Zhang, Jing'
'Xie, Guohua'
'Xu, Hui'

_publ_section_title
;
 White Electroluminescent Phosphine-Chelated Copper Iodide Nanoclusters
;
_journal_issue 16
_journal_name_full 'Chemistry of Materials'
_journal_page_first 6606
_journal_paper_doi 10.1021/acs.chemmater.7b01443
_journal_volume 29
_journal_year 2017
_chemical_formula_moiety 'C72 H52 Cu4 I4 O2 P4'
_chemical_formula_sum 'C72 H52 Cu4 I4 O2 P4'
_chemical_formula_weight 1834.78
_space_group_crystal_system triclinic
_space_group_IT_number 2
_space_group_name_Hall '-P 1'
_space_group_name_H-M_alt 'P -1'
_atom_sites_solution_hydrogens geom
_atom_sites_solution_primary direct
_atom_sites_solution_secondary difmap
_audit_creation_date 2016-03-27
_audit_creation_method
;
Olex2 1.2
(compiled 2016.02.19 svn.r3266 for OlexSys, GUI svn.r5155)
;
_cell_angle_alpha 93.356(4)
_cell_angle_beta 94.042(4)
_cell_angle_gamma 101.660(4)
_cell_formula_units_Z 2
_cell_length_a 11.2695(6)
_cell_length_b 13.9591(5)
_cell_length_c 21.6342(11)
_cell_measurement_reflns_used 8275
_cell_measurement_temperature 293(2)
_cell_measurement_theta_max 28.0367
_cell_measurement_theta_min 3.2858
_cell_volume 3315.6(3)
_computing_cell_refinement
;
CrysAlisPro, Agilent Technologies,
Version 1.171.35.21 (release 20-01-2012 CrysAlis171 .NET)
(compiled Jan 23 2012,18:06:46)
;
_computing_data_collection
;
CrysAlisPro, Agilent Technologies,
Version 1.171.35.21 (release 20-01-2012 CrysAlis171 .NET)
(compiled Jan 23 2012,18:06:46)
;
_computing_data_reduction
;
CrysAlisPro, Agilent Technologies,
Version 1.171.35.21 (release 20-01-2012 CrysAlis171 .NET)
(compiled Jan 23 2012,18:06:46)
;
_computing_molecular_graphics 'Olex2 (Dolomanov et al., 2009)'
_computing_publication_material 'Olex2 (Dolomanov et al., 2009)'
_computing_structure_refinement 'ShelXL (Sheldrick, 2015)'
_computing_structure_solution 'ShelXS (Sheldrick, 2008)'
_diffrn_ambient_temperature 293(2)
_diffrn_detector_area_resol_mean 16.1954
_diffrn_measured_fraction_theta_full 0.997
_diffrn_measured_fraction_theta_max 0.907
_diffrn_measurement_details
;
#__ type_ start__ end____ width___ exp.time_
  1 omega  -48.00   29.00   1.0000   10.0000
omega____ theta____ kappa____ phi______ frames
    -       27.1627  -57.0000  120.0000 77

#__ type_ start__ end____ width___ exp.time_
  2 omega   35.00  121.00   1.0000   10.0000
omega____ theta____ kappa____ phi______ frames
    -       27.1627  178.0000  -60.0000 86

#__ type_ start__ end____ width___ exp.time_
  3 omega -111.00   13.00   1.0000   10.0000
omega____ theta____ kappa____ phi______ frames
    -      -27.9440  -77.0000   30.0000 124

#__ type_ start__ end____ width___ exp.time_
  4 omega -110.00   14.00   1.0000   10.0000
omega____ theta____ kappa____ phi______ frames
    -      -27.9440  -77.0000  -90.0000 124

#__ type_ start__ end____ width___ exp.time_
  5 omega  -54.00   71.00   1.0000   10.0000
omega____ theta____ kappa____ phi______ frames
    -       27.1627  -38.0000  -90.0000 125

#__ type_ start__ end____ width___ exp.time_
  6 omega   35.00   66.00   1.0000   10.0000
omega____ theta____ kappa____ phi______ frames
    -       27.1627  178.0000  150.0000 31

#__ type_ start__ end____ width___ exp.time_
  7 omega  -25.00   27.00   1.0000   10.0000
omega____ theta____ kappa____ phi______ frames
    -      -27.9440  -99.0000  150.0000 52
;
_diffrn_measurement_device_type 'Xcalibur, Eos'
_diffrn_measurement_method '\w scans'
_diffrn_orient_matrix_UB_11 -0.0153965000
_diffrn_orient_matrix_UB_12 -0.0025195000
_diffrn_orient_matrix_UB_13 -0.0324986000
_diffrn_orient_matrix_UB_21 -0.0347167000
_diffrn_orient_matrix_UB_22 -0.0481718000
_diffrn_orient_matrix_UB_23 0.0012151000
_diffrn_orient_matrix_UB_31 -0.0521276000
_diffrn_orient_matrix_UB_32 0.0194951000
_diffrn_orient_matrix_UB_33 0.0053559000
_diffrn_radiation_monochromator graphite
_diffrn_radiation_type MoK\a
_diffrn_radiation_wavelength 0.71073
_diffrn_reflns_av_R_equivalents 0.0383
_diffrn_reflns_av_unetI/netI 0.0634
_diffrn_reflns_limit_h_max 14
_diffrn_reflns_limit_h_min -13
_diffrn_reflns_limit_k_max 18
_diffrn_reflns_limit_k_min -17
_diffrn_reflns_limit_l_max 28
_diffrn_reflns_limit_l_min -27
_diffrn_reflns_number 31348
_diffrn_reflns_theta_full 26.00
_diffrn_reflns_theta_max 28.10
_diffrn_reflns_theta_min 3.29
_diffrn_source 'Enhance (Mo) X-ray Source'
_exptl_absorpt_coefficient_mu 3.270
_exptl_absorpt_correction_T_max 1.00000
_exptl_absorpt_correction_T_min 0.68081
_exptl_absorpt_correction_type multi-scan
_exptl_absorpt_process_details
;
CrysAlisPro, Agilent Technologies,
Version 1.171.35.21 (release 20-01-2012 CrysAlis171 .NET)
(compiled Jan 23 2012,18:06:46)
Empirical absorption correction using spherical harmonics,
 implemented in SCALE3 ABSPACK scaling algorithm.
;
_exptl_crystal_density_diffrn 1.838
_exptl_crystal_density_method 'not measured'
_exptl_crystal_F_000 1776
_refine_diff_density_max 1.353
_refine_diff_density_min -1.945
_refine_diff_density_rms 0.136
_refine_ls_extinction_method none
_refine_ls_goodness_of_fit_ref 1.028
_refine_ls_hydrogen_treatment constr
_refine_ls_matrix_type full
_refine_ls_number_parameters 775
_refine_ls_number_reflns 14644
_refine_ls_number_restraints 0
_refine_ls_restrained_S_all 1.028
_refine_ls_R_factor_all 0.0829
_refine_ls_R_factor_gt 0.0514
_refine_ls_shift/su_max 0.001
_refine_ls_shift/su_mean 0.000
_refine_ls_structure_factor_coef Fsqd
_refine_ls_weighting_details 'calc w=1/[\s^2^(Fo^2^)+(0.0580P)^2^+7.6520P] where P=(Fo^2^+2Fc^2^)/3'
_refine_ls_weighting_scheme calc
_refine_ls_wR_factor_gt 0.1228
_refine_ls_wR_factor_ref 0.1431
_reflns_number_gt 10257
_reflns_number_total 14644
_reflns_threshold_expression >2sigma(I)
_cod_data_source_file cm7b01443_si_002.cif
_cod_data_source_block 151109-xu1
_cod_database_code 4003350
_reflns_odcompleteness_completeness 99.75
_reflns_odcompleteness_iscentric 1
_reflns_odcompleteness_theta 26.32
_olex2_refinement_description
;
1. Fixed Uiso
 At 1.2 times of:
  All C(H) groups
2.a Aromatic/amide H refined with riding coordinates:
 C5AA(H5AA), C23(H23), C26(H26), C35(H35), C38(H38), C39(H39), C42(H42),
 C43(H43), C45(H45), C46(H46), C48(H48), C51(H51), C55(H55), C57(H57), C59(H59),
  C63(H63), C64(H64), C67(H67), C70(H70), C72(H72), C73(H73), C75(H75),
 C76(H76), C78(H78), C81(H81), C82(H82), C83(H83), C87(H87), C92(H92), C94(H94),
  C96(H96), C98(H98), C103(H103), C104(H104), C105(H105), C106(H106),
 C108(H108), C109(H109), C112(H112), C113(H113), C115(H115), C116(H116),
 C47(H47), C56(H56), C101(H101), C6(H6), C8(H8), C1AA(H1AA), C0AA(H0AA),
 C3AA(H3AA), C2(H2), C4(H4)
;
_olex2_submission_special_instructions 'No special instructions were received'

loop_
_space_group_symop_id
_space_group_symop_operation_xyz
1 'x, y, z'
2 '-x, -y, -z'

loop_
_atom_site_label
_atom_site_type_symbol
_atom_site_fract_x
_atom_site_fract_y
_atom_site_fract_z
_atom_site_U_iso_or_equiv
_atom_site_adp_type
_atom_site_occupancy
_atom_site_calc_flag
_atom_site_refinement_flags_posn
I1 I 0.01963(4) 0.73715(3) 0.34918(2) 0.03850(12) Uani 1 d .
I2 I 0.38119(4) 0.90496(3) 0.31960(2) 0.04208(13) Uani 1 d .
I3 I 0.29417(4) 0.63687(3) 0.22013(2) 0.04541(13) Uani 1 d .
I4 I 0.04532(5) 0.82754(4) 0.17544(2) 0.05246(15) Uani 1 d .
Cu5 Cu 0.14172(8) 0.88835(6) 0.29096(4) 0.0424(2) Uani 1 d .
Cu6 Cu 0.28258(8) 0.82127(6) 0.20776(4) 0.0448(2) Uani 1 d .
Cu7 Cu 0.24655(8) 0.72416(6) 0.32654(4) 0.0403(2) Uani 1 d .
Cu8 Cu 0.06184(8) 0.67141(6) 0.23392(4) 0.0450(2) Uani 1 d .
P9 P 0.32331(15) 0.64894(12) 0.40404(8) 0.0321(4) Uani 1 d .
P10 P 0.09622(15) 1.03343(13) 0.31700(8) 0.0341(4) Uani 1 d .
P11 P -0.04879(15) 0.52320(12) 0.19989(8) 0.0330(4) Uani 1 d .
P12 P 0.37348(16) 0.89209(13) 0.12823(8) 0.0357(4) Uani 1 d .
C1 C 0.4304(6) 1.0240(5) 0.1377(3) 0.0314(13) Uani 1 d .
C4AA C -0.0895(6) 0.4385(5) 0.2594(3) 0.0337(14) Uani 1 d .
C5AA C 0.3166(8) 0.8009(5) 0.4917(4) 0.0505(19) Uani 1 d .
H5AA H 0.2540 0.8119 0.4644 0.061 Uiso 1 calc R
O2AA O 0.0882(4) 0.5070(3) 0.33274(18) 0.0289(9) Uani 1 d .
O7 O 0.2871(4) 1.0565(3) 0.21225(19) 0.0332(10) Uani 1 d .
C9 C -0.0215(5) 0.4440(4) 0.3162(3) 0.0296(13) Uani 1 d .
C10 C 0.3751(6) 0.7264(5) 0.4767(3) 0.0433(17) Uani 1 d .
C11 C 0.3827(6) 1.0864(5) 0.1762(3) 0.0317(13) Uani 1 d .
C12 C -0.0589(6) 1.0395(5) 0.2907(3) 0.0401(16) Uani 1 d .
C13 C 0.5066(6) 0.8473(5) 0.1060(3) 0.0385(15) Uani 1 d .
C14 C 0.1194(5) 0.4917(4) 0.3943(3) 0.0304(13) Uani 1 d .
C15 C 0.0345(6) 0.4607(5) 0.1469(3) 0.0390(16) Uani 1 d .
C17 C 0.1092(7) 1.0692(5) 0.3999(3) 0.0421(16) Uani 1 d .
C19 C -0.0601(6) 0.3866(4) 0.3650(3) 0.0331(14) Uani 1 d .
C20 C 0.4231(6) 1.1885(5) 0.1836(3) 0.0346(14) Uani 1 d .
C22 C 0.2210(6) 0.5432(5) 0.4302(3) 0.0358(15) Uani 1 d .
C23 C 0.0498(7) 0.3893(5) 0.4754(3) 0.0430(17) Uani 1 d .
H23 H -0.0067 0.3397 0.4902 0.052 Uiso 1 calc R
C24 C 0.4589(6) 0.6048(5) 0.3839(3) 0.0390(15) Uani 1 d .
C26 C 0.3436(7) 1.3155(5) 0.2538(4) 0.0452(17) Uani 1 d .
H26 H 0.3949 1.3718 0.2428 0.054 Uiso 1 calc R
C30 C 0.0350(6) 0.4168(4) 0.4155(3) 0.0354(15) Uani 1 d .
C32 C 0.1870(6) 1.1436(5) 0.2884(3) 0.0371(15) Uani 1 d .
C34 C 0.2695(6) 1.1407(4) 0.2445(3) 0.0326(14) Uani 1 d .
C35 C 0.5302(6) 1.0717(5) 0.1075(3) 0.0402(16) Uani 1 d .
H35 H 0.5684 1.0338 0.0818 0.048 Uiso 1 calc R
C37 C 0.3502(6) 1.2240(5) 0.2282(3) 0.0358(15) Uani 1 d .
C38 C 0.5207(6) 1.2321(5) 0.1517(3) 0.0407(16) Uani 1 d .
H38 H 0.5493 1.2997 0.1555 0.049 Uiso 1 calc R
C39 C -0.2001(6) 0.3680(5) 0.2547(3) 0.0426(17) Uani 1 d .
H39 H -0.2497 0.3602 0.2178 0.051 Uiso 1 calc R
C42 C 0.1848(6) 1.2378(5) 0.3130(3) 0.0432(17) Uani 1 d .
H42 H 0.1304 1.2446 0.3425 0.052 Uiso 1 calc R
C43 C 0.2588(7) 1.3209(5) 0.2959(4) 0.0499(19) Uani 1 d .
H43 H 0.2515 1.3819 0.3131 0.060 Uiso 1 calc R
C45 C -0.0872(8) 1.0981(6) 0.2463(4) 0.060(2) Uani 1 d .
H45 H -0.0252 1.1391 0.2286 0.072 Uiso 1 calc R
C46 C 0.0237(8) 1.1084(6) 0.4313(4) 0.057(2) Uani 1 d .
H46 H -0.0489 1.1143 0.4101 0.069 Uiso 1 calc R
C48 C -0.1682(7) 0.3190(5) 0.3571(3) 0.0464(18) Uani 1 d .
H48 H -0.1935 0.2794 0.3888 0.056 Uiso 1 calc R
C51 C 0.6533(7) 0.6474(7) 0.3423(4) 0.056(2) Uani 1 d .
H51 H 0.7159 0.6939 0.3290 0.067 Uiso 1 calc R
C55 C 0.2328(7) 0.5115(5) 0.4902(3) 0.0451(17) Uani 1 d .
H55 H 0.2999 0.5420 0.5168 0.054 Uiso 1 calc R
C57 C 0.5739(7) 1.1716(5) 0.1140(3) 0.0447(17) Uani 1 d .
H57 H 0.6401 1.1991 0.0929 0.054 Uiso 1 calc R
C59 C 0.1819(9) 0.3887(10) 0.0673(5) 0.087(3) Uani 1 d .
H59 H 0.2318 0.3646 0.0405 0.104 Uiso 1 calc R
C63 C -0.2379(7) 0.3107(5) 0.3021(4) 0.0475(18) Uani 1 d .
H63 H -0.3116 0.2658 0.2966 0.057 Uiso 1 calc R
C64 C 0.1513(10) 1.1322(7) 0.5242(4) 0.071(3) Uani 1 d .
H64 H 0.1653 1.1548 0.5659 0.085 Uiso 1 calc R
C67 C 0.5522(7) 0.6746(6) 0.3613(4) 0.053(2) Uani 1 d .
H67 H 0.5440 0.7394 0.3595 0.064 Uiso 1 calc R
C68 C 0.2737(7) 0.8763(6) 0.0574(3) 0.0452(17) Uani 1 d .
C70 C 0.5025(9) 0.7732(8) 0.5715(4) 0.076(3) Uani 1 d .
H70 H 0.5658 0.7645 0.5992 0.092 Uiso 1 calc R
C72 C 0.1490(7) 0.4367(6) 0.5116(3) 0.053(2) Uani 1 d .
H72 H 0.1614 0.4188 0.5519 0.064 Uiso 1 calc R
C73 C 0.2080(8) 0.7809(6) 0.0385(4) 0.057(2) Uani 1 d .
H73 H 0.2183 0.7284 0.0615 0.069 Uiso 1 calc R
C75 C 0.2543(8) 0.9506(7) 0.0220(4) 0.064(2) Uani 1 d .
H75 H 0.2987 1.0137 0.0332 0.077 Uiso 1 calc R
C76 C 0.1723(10) 0.9360(9) -0.0295(5) 0.088(3) Uani 1 d .
H76 H 0.1586 0.9884 -0.0517 0.106 Uiso 1 calc R
C78 C 0.2377(9) 1.0942(7) 0.4964(4) 0.068(2) Uani 1 d .
H78 H 0.3106 1.0909 0.5184 0.081 Uiso 1 calc R
C81 C 0.4734(7) 0.5104(5) 0.3857(3) 0.0450(17) Uani 1 d .
H81 H 0.4140 0.4639 0.4013 0.054 Uiso 1 calc R
C82 C -0.1518(7) 0.9800(7) 0.3161(4) 0.065(2) Uani 1 d .
H82 H -0.1341 0.9377 0.3454 0.078 Uiso 1 calc R
C83 C 0.3477(11) 0.8575(7) 0.5444(5) 0.078(3) Uani 1 d .
H83 H 0.3059 0.9068 0.5538 0.093 Uiso 1 calc R
C87 C 0.0462(11) 1.1379(7) 0.4928(4) 0.076(3) Uani 1 d .
H87 H -0.0122 1.1625 0.5134 0.091 Uiso 1 calc R
C92 C 0.5926(8) 0.8406(6) 0.1525(4) 0.060(2) Uani 1 d .
H92 H 0.5780 0.8533 0.1936 0.072 Uiso 1 calc R
C94 C 0.7008(8) 0.8154(7) 0.1393(5) 0.074(3) Uani 1 d .
H94 H 0.7603 0.8136 0.1710 0.089 Uiso 1 calc R
C96 C -0.2984(8) 1.0405(8) 0.2551(5) 0.072(3) Uani 1 d .
H96 H -0.3791 1.0422 0.2441 0.087 Uiso 1 calc R
C98 C 0.5749(8) 0.4834(6) 0.3647(4) 0.058(2) Uani 1 d .
H98 H 0.5833 0.4186 0.3656 0.070 Uiso 1 calc R
C103 C 0.4715(7) 0.7132(6) 0.5163(4) 0.057(2) Uani 1 d .
H103 H 0.5149 0.6652 0.5063 0.068 Uiso 1 calc R
C104 C 0.1389(9) 0.4698(9) 0.0540(4) 0.079(3) Uani 1 d .
H104 H 0.1589 0.5002 0.0179 0.094 Uiso 1 calc R
C105 C 0.6630(8) 0.5512(7) 0.3427(4) 0.060(2) Uani 1 d .
H105 H 0.7307 0.5320 0.3277 0.073 Uiso 1 calc R
C106 C 0.2138(8) 1.0601(7) 0.4338(4) 0.062(2) Uani 1 d .
H106 H 0.2699 1.0306 0.4146 0.074 Uiso 1 calc R
C108 C 0.6346(10) 0.7958(7) 0.0328(5) 0.080(3) Uani 1 d .
H108 H 0.6476 0.7789 -0.0080 0.096 Uiso 1 calc R
C109 C 0.5294(8) 0.8237(6) 0.0462(4) 0.062(2) Uani 1 d .
H109 H 0.4716 0.8268 0.0139 0.075 Uiso 1 calc R
C112 C -0.2705(8) 0.9817(8) 0.2989(5) 0.078(3) Uani 1 d .
H112 H -0.3324 0.9421 0.3175 0.093 Uiso 1 calc R
C113 C 0.1528(9) 0.3425(8) 0.1189(5) 0.077(3) Uani 1 d .
H113 H 0.1839 0.2875 0.1278 0.093 Uiso 1 calc R
C115 C 0.7189(9) 0.7930(8) 0.0790(6) 0.083(3) Uani 1 d .
H115 H 0.7913 0.7754 0.0697 0.099 Uiso 1 calc R
C116 C 0.1286(9) 0.7659(8) -0.0141(4) 0.075(3) Uani 1 d .
H116 H 0.0864 0.7027 -0.0269 0.090 Uiso 1 calc R
C47 C 0.6117(9) 0.5677(9) 0.1534(7) 0.092(4) Uani 1 d .
H47 H 0.5602 0.6033 0.1716 0.111 Uiso 1 calc R
C56 C 0.5716(9) 0.5063(9) 0.1012(7) 0.090(4) Uani 1 d .
H56 H 0.4941 0.5030 0.0822 0.108 Uiso 1 calc R
C101 C 0.6448(9) 0.4508(8) 0.0775(5) 0.083(3) Uani 1 d .
H101 H 0.6175 0.4101 0.0417 0.099 Uiso 1 calc R
C6 C 0.0749(7) 0.3775(6) 0.1595(4) 0.054(2) Uani 1 d .
H6 H 0.0518 0.3442 0.1942 0.065 Uiso 1 calc R
C8 C 0.0668(7) 0.5071(7) 0.0930(4) 0.059(2) Uani 1 d .
H8 H 0.0390 0.5634 0.0838 0.071 Uiso 1 calc R
C1AA C 0.4397(11) 0.8439(7) 0.5844(5) 0.084(4) Uani 1 d .
H1AA H 0.4600 0.8836 0.6212 0.101 Uiso 1 calc R
C0AA C -0.2072(10) 1.0976(7) 0.2271(5) 0.077(3) Uani 1 d .
H0AA H -0.2256 1.1358 0.1954 0.092 Uiso 1 calc R
C3AA C 0.1108(9) 0.8414(9) -0.0473(5) 0.088(3) Uani 1 d .
H3AA H 0.0564 0.8295 -0.0826 0.106 Uiso 1 calc R
C2 C 0.7596(7) 0.4531(7) 0.1054(4) 0.058(2) Uani 1 d .
H2 H 0.8072 0.4119 0.0894 0.070 Uiso 1 calc R
C4 C 0.7303(8) 0.5762(7) 0.1789(5) 0.068(2) Uani 1 d .
H4 H 0.7604 0.6234 0.2114 0.082 Uiso 1 calc R
C2AA C 0.8041(6) 0.5172(5) 0.1575(3) 0.0423(16) Uani 1 d .

loop_
_atom_site_aniso_label
_atom_site_aniso_U_11
_atom_site_aniso_U_22
_atom_site_aniso_U_33
_atom_site_aniso_U_23
_atom_site_aniso_U_13
_atom_site_aniso_U_12
I1 0.0371(2) 0.0394(2) 0.0400(3) 0.00164(19) 0.01218(19) 0.00747(18)
I2 0.0374(2) 0.0374(3) 0.0493(3) 0.0000(2) 0.0042(2) 0.00343(19)
I3 0.0438(3) 0.0407(3) 0.0513(3) -0.0009(2) 0.0095(2) 0.0071(2)
I4 0.0495(3) 0.0542(3) 0.0534(3) 0.0067(2) 0.0052(2) 0.0090(2)
Cu5 0.0427(5) 0.0358(5) 0.0495(5) -0.0020(4) 0.0086(4) 0.0100(4)
Cu6 0.0538(5) 0.0405(5) 0.0407(5) 0.0067(4) 0.0148(4) 0.0066(4)
Cu7 0.0381(4) 0.0420(5) 0.0417(5) 0.0082(4) 0.0034(4) 0.0092(4)
Cu8 0.0538(5) 0.0331(5) 0.0446(5) -0.0008(4) 0.0042(4) 0.0016(4)
P9 0.0291(8) 0.0318(9) 0.0341(9) 0.0040(7) 0.0011(7) 0.0034(7)
P10 0.0335(9) 0.0335(9) 0.0367(9) -0.0004(7) 0.0086(7) 0.0092(7)
P11 0.0353(9) 0.0303(9) 0.0315(9) 0.0013(7) 0.0040(7) 0.0022(7)
P12 0.0396(9) 0.0348(9) 0.0320(9) 0.0019(7) 0.0104(7) 0.0038(7)
C1 0.036(3) 0.036(3) 0.021(3) 0.001(3) 0.003(3) 0.004(3)
C4AA 0.036(3) 0.030(3) 0.034(3) -0.007(3) 0.004(3) 0.006(3)
C5AA 0.068(5) 0.042(4) 0.041(4) 0.004(3) 0.011(4) 0.008(4)
O2AA 0.031(2) 0.026(2) 0.028(2) 0.0014(17) 0.0062(18) 0.0003(17)
O7 0.042(2) 0.024(2) 0.033(2) 0.0016(18) 0.014(2) 0.0026(18)
C9 0.032(3) 0.019(3) 0.037(3) -0.002(3) 0.010(3) 0.002(2)
C10 0.043(4) 0.036(4) 0.043(4) 0.003(3) 0.005(3) -0.011(3)
C11 0.035(3) 0.031(3) 0.026(3) 0.005(3) -0.001(3) 0.002(3)
C12 0.038(4) 0.042(4) 0.041(4) 0.000(3) 0.002(3) 0.011(3)
C13 0.041(4) 0.038(4) 0.038(4) 0.002(3) 0.015(3) 0.009(3)
C14 0.032(3) 0.026(3) 0.034(3) 0.000(3) 0.003(3) 0.009(3)
C15 0.031(3) 0.049(4) 0.031(4) -0.009(3) 0.001(3) -0.001(3)
C17 0.049(4) 0.033(4) 0.045(4) 0.003(3) 0.013(3) 0.007(3)
C19 0.038(3) 0.025(3) 0.036(4) 0.001(3) 0.008(3) 0.004(3)
C20 0.043(4) 0.029(3) 0.028(3) 0.004(3) -0.004(3) 0.000(3)
C22 0.035(3) 0.035(4) 0.036(4) 0.008(3) 0.001(3) 0.006(3)
C23 0.059(5) 0.034(4) 0.035(4) 0.015(3) 0.005(3) 0.003(3)
C24 0.033(3) 0.043(4) 0.041(4) 0.000(3) -0.005(3) 0.010(3)
C26 0.047(4) 0.026(3) 0.056(5) -0.005(3) -0.002(4) -0.003(3)
C30 0.041(4) 0.026(3) 0.040(4) 0.000(3) 0.007(3) 0.006(3)
C32 0.043(4) 0.031(3) 0.040(4) 0.002(3) 0.011(3) 0.013(3)
C34 0.033(3) 0.027(3) 0.036(4) -0.001(3) -0.001(3) 0.003(3)
C35 0.040(4) 0.044(4) 0.034(4) 0.000(3) 0.008(3) 0.000(3)
C37 0.038(4) 0.028(3) 0.039(4) 0.001(3) 0.001(3) 0.003(3)
C38 0.040(4) 0.037(4) 0.038(4) 0.004(3) -0.003(3) -0.007(3)
C39 0.037(4) 0.036(4) 0.047(4) 0.000(3) 0.000(3) -0.010(3)
C42 0.042(4) 0.039(4) 0.049(4) -0.007(3) 0.002(3) 0.013(3)
C43 0.061(5) 0.027(4) 0.059(5) -0.013(3) -0.005(4) 0.011(3)
C45 0.056(5) 0.056(5) 0.067(6) 0.005(4) -0.004(4) 0.013(4)
C46 0.072(6) 0.059(5) 0.049(5) -0.005(4) 0.019(4) 0.030(4)
C48 0.056(5) 0.037(4) 0.044(4) 0.010(3) 0.014(4) 0.000(3)
C51 0.040(4) 0.066(6) 0.063(5) 0.004(4) 0.005(4) 0.011(4)
C55 0.053(4) 0.045(4) 0.033(4) 0.007(3) -0.008(3) 0.004(3)
C57 0.046(4) 0.049(4) 0.035(4) 0.008(3) 0.007(3) -0.003(3)
C59 0.063(6) 0.133(11) 0.062(7) -0.034(7) 0.009(5) 0.024(7)
C63 0.041(4) 0.035(4) 0.059(5) 0.007(3) 0.006(4) -0.010(3)
C64 0.109(8) 0.056(6) 0.044(5) -0.002(4) 0.015(5) 0.008(6)
C67 0.042(4) 0.043(4) 0.077(6) 0.013(4) 0.015(4) 0.008(3)
C68 0.045(4) 0.051(5) 0.036(4) 0.002(3) 0.005(3) 0.001(3)
C70 0.084(7) 0.078(7) 0.042(5) -0.001(5) -0.019(5) -0.033(6)
C72 0.067(5) 0.054(5) 0.037(4) 0.019(4) 0.000(4) 0.005(4)
C73 0.065(5) 0.049(5) 0.052(5) -0.009(4) 0.003(4) 0.002(4)
C75 0.065(6) 0.056(5) 0.058(5) 0.004(4) -0.009(4) -0.012(4)
C76 0.087(7) 0.098(9) 0.071(7) 0.021(6) -0.029(6) 0.006(6)
C78 0.076(6) 0.071(6) 0.049(5) -0.001(5) 0.002(5) 0.002(5)
C81 0.043(4) 0.047(4) 0.046(4) 0.002(3) -0.002(3) 0.012(3)
C82 0.040(4) 0.075(6) 0.081(6) 0.017(5) 0.006(4) 0.008(4)
C83 0.110(8) 0.056(6) 0.060(6) -0.006(5) 0.030(6) -0.004(6)
C87 0.118(9) 0.067(6) 0.053(6) 0.001(5) 0.044(6) 0.032(6)
C92 0.066(5) 0.058(5) 0.057(5) -0.005(4) 0.011(4) 0.016(4)
C94 0.057(6) 0.075(7) 0.097(8) 0.004(6) 0.003(5) 0.029(5)
C96 0.046(5) 0.082(7) 0.090(7) -0.020(6) -0.017(5) 0.032(5)
C98 0.068(6) 0.059(5) 0.057(5) -0.001(4) 0.003(4) 0.037(5)
C103 0.051(5) 0.055(5) 0.058(5) 0.004(4) -0.006(4) -0.003(4)
C104 0.074(7) 0.106(9) 0.046(5) -0.009(5) 0.018(5) -0.004(6)
C105 0.050(5) 0.087(7) 0.049(5) -0.001(5) 0.007(4) 0.027(5)
C106 0.062(5) 0.069(6) 0.052(5) -0.006(4) 0.005(4) 0.012(4)
C108 0.093(8) 0.083(7) 0.078(7) 0.007(6) 0.047(6) 0.037(6)
C109 0.068(6) 0.068(6) 0.056(5) 0.003(4) 0.014(4) 0.026(5)
C112 0.034(5) 0.108(8) 0.089(7) 0.001(6) 0.014(5) 0.009(5)
C113 0.077(7) 0.079(7) 0.079(7) -0.030(6) -0.020(6) 0.044(6)
C115 0.068(7) 0.079(7) 0.118(9) 0.018(7) 0.038(7) 0.039(6)
C116 0.074(6) 0.076(7) 0.060(6) -0.021(5) -0.002(5) -0.008(5)
C47 0.051(6) 0.089(8) 0.147(11) 0.030(8) 0.006(7) 0.031(6)
C56 0.039(5) 0.097(9) 0.134(11) 0.054(8) -0.015(6) 0.010(5)
C101 0.062(6) 0.098(8) 0.066(6) 0.035(6) -0.022(5) -0.032(6)
C6 0.063(5) 0.052(5) 0.046(4) -0.015(4) -0.008(4) 0.021(4)
C8 0.061(5) 0.067(6) 0.042(4) -0.002(4) 0.015(4) -0.004(4)
C1AA 0.119(9) 0.055(6) 0.053(6) -0.018(5) 0.017(6) -0.038(6)
C0AA 0.083(7) 0.069(6) 0.078(7) 0.002(5) -0.023(6) 0.028(6)
C3AA 0.076(7) 0.107(9) 0.062(6) -0.004(6) -0.026(5) -0.015(6)
C2 0.042(4) 0.078(6) 0.049(5) 0.013(4) 0.000(4) -0.002(4)
C4 0.066(6) 0.060(6) 0.085(7) 0.015(5) 0.005(5) 0.025(5)
C2AA 0.040(4) 0.045(4) 0.040(4) 0.013(3) 0.001(3) 0.002(3)

loop_
_atom_type_symbol
_atom_type_description
_atom_type_scat_dispersion_real
_atom_type_scat_dispersion_imag
_atom_type_scat_source
C C 0.0033 0.0016 'International Tables Vol C Tables 4.2.6.8 and 6.1.1.4'
H H 0.0000 0.0000 'International Tables Vol C Tables 4.2.6.8 and 6.1.1.4'
Cu Cu 0.3201 1.2651 'International Tables Vol C Tables 4.2.6.8 and 6.1.1.4'
I I -0.4742 1.8119 'International Tables Vol C Tables 4.2.6.8 and 6.1.1.4'
O O 0.0106 0.0060 'International Tables Vol C Tables 4.2.6.8 and 6.1.1.4'
P P 0.1023 0.0942 'International Tables Vol C Tables 4.2.6.8 and 6.1.1.4'

loop_
_geom_angle_atom_site_label_1
_geom_angle_atom_site_label_2
_geom_angle_atom_site_label_3
_geom_angle
_geom_angle_site_symmetry_1
_geom_angle_site_symmetry_3
Cu5 I1 Cu8 70.63(3) . .
Cu7 I1 Cu5 65.23(3) . .
Cu7 I1 Cu8 61.11(3) . .
Cu5 I2 Cu6 61.03(3) . .
Cu5 I2 Cu7 65.34(3) . .
Cu6 I2 Cu7 67.60(3) . .
Cu6 I3 Cu7 68.50(3) . .
Cu6 I3 Cu8 67.63(3) . .
Cu7 I3 Cu8 60.10(3) . .
Cu5 I4 Cu6 60.58(3) . .
Cu8 I4 Cu5 72.63(3) . .
Cu8 I4 Cu6 68.67(3) . .
I1 Cu5 Cu6 110.02(4) . .
I1 Cu5 Cu7 56.92(2) . .
I2 Cu5 I1 108.68(3) . .
I2 Cu5 Cu6 59.50(3) . .
I2 Cu5 Cu7 57.36(3) . .
I4 Cu5 I1 97.57(3) . .
I4 Cu5 I2 119.87(3) . .
I4 Cu5 Cu6 60.86(3) . .
I4 Cu5 Cu7 101.85(3) . .
Cu6 Cu5 Cu7 64.08(3) . .
P10 Cu5 I1 114.34(5) . .
P10 Cu5 I2 107.54(6) . .
P10 Cu5 I4 108.89(6) . .
P10 Cu5 Cu6 135.50(6) . .
P10 Cu5 Cu7 149.09(6) . .
I2 Cu6 I4 117.58(3) . .
I2 Cu6 Cu5 59.47(3) . .
I2 Cu6 Cu7 56.21(3) . .
I2 Cu6 Cu8 105.33(3) . .
I3 Cu6 I2 101.13(3) . .
I3 Cu6 I4 107.83(3) . .
I3 Cu6 Cu5 112.24(4) . .
I3 Cu6 Cu7 56.52(3) . .
I3 Cu6 Cu8 58.67(3) . .
I4 Cu6 Cu7 98.15(3) . .
I4 Cu6 Cu8 53.77(3) . .
Cu5 Cu6 I4 58.57(3) . .
Cu5 Cu6 Cu7 60.77(3) . .
Cu5 Cu6 Cu8 65.80(3) . .
Cu7 Cu6 Cu8 54.26(3) . .
P12 Cu6 I2 113.44(6) . .
P12 Cu6 I3 116.61(6) . .
P12 Cu6 I4 100.89(6) . .
P12 Cu6 Cu5 130.93(6) . .
P12 Cu6 Cu7 160.97(6) . .
P12 Cu6 Cu8 140.80(6) . .
I1 Cu7 I2 109.46(3) . .
I1 Cu7 I3 121.46(4) . .
I1 Cu7 Cu5 57.85(3) . .
I1 Cu7 Cu6 103.40(3) . .
I1 Cu7 Cu8 60.10(3) . .
I2 Cu7 Cu5 57.30(3) . .
I2 Cu7 Cu6 56.19(3) . .
I2 Cu7 Cu8 113.58(4) . .
I3 Cu7 I2 99.86(3) . .
I3 Cu7 Cu5 105.70(3) . .
I3 Cu7 Cu6 54.99(3) . .
I3 Cu7 Cu8 61.93(3) . .
Cu5 Cu7 Cu6 55.16(3) . .
Cu8 Cu7 Cu5 67.38(3) . .
Cu8 Cu7 Cu6 63.43(3) . .
P9 Cu7 I1 108.16(5) . .
P9 Cu7 I2 110.75(5) . .
P9 Cu7 I3 106.77(5) . .
P9 Cu7 Cu5 147.00(6) . .
P9 Cu7 Cu6 148.43(6) . .
P9 Cu7 Cu8 135.48(6) . .
I1 Cu8 I3 116.25(4) . .
I1 Cu8 Cu6 101.73(3) . .
I1 Cu8 Cu7 58.79(3) . .
I3 Cu8 Cu6 53.70(3) . .
I4 Cu8 I1 98.77(3) . .
I4 Cu8 I3 106.73(3) . .
I4 Cu8 Cu6 57.56(3) . .
I4 Cu8 Cu7 107.84(4) . .
Cu7 Cu8 I3 57.97(3) . .
Cu7 Cu8 Cu6 62.31(3) . .
P11 Cu8 I1 115.03(5) . .
P11 Cu8 I3 99.40(5) . .
P11 Cu8 I4 121.39(6) . .
P11 Cu8 Cu6 142.13(6) . .
P11 Cu8 Cu7 130.37(6) . .
C10 P9 Cu7 115.3(2) . .
C22 P9 Cu7 116.0(2) . .
C22 P9 C10 102.9(3) . .
C22 P9 C24 105.7(3) . .
C24 P9 Cu7 112.2(2) . .
C24 P9 C10 103.5(3) . .
C12 P10 Cu5 112.9(2) . .
C12 P10 C32 103.2(3) . .
C17 P10 Cu5 115.7(2) . .
C17 P10 C12 104.4(3) . .
C17 P10 C32 100.5(3) . .
C32 P10 Cu5 118.2(2) . .
C4AA P11 Cu8 115.8(2) . .
C4AA P11 C15 105.2(3) . .
C15 P11 Cu8 110.4(2) . .
C2AA P11 Cu8 118.0(2) 1_455 .
C2AA P11 C4AA 101.5(3) 1_455 .
C2AA P11 C15 104.6(3) 1_455 .
C1 P12 Cu6 117.0(2) . .
C1 P12 C13 102.3(3) . .
C13 P12 Cu6 115.5(2) . .
C68 P12 Cu6 112.9(2) . .
C68 P12 C1 103.0(3) . .
C68 P12 C13 104.5(3) . .
C11 C1 P12 123.6(5) . .
C11 C1 C35 113.7(6) . .
C35 C1 P12 122.7(5) . .
C9 C4AA P11 123.0(5) . .
C9 C4AA C39 114.0(6) . .
C39 C4AA P11 122.7(5) . .
C10 C5AA H5AA 119.3 . .
C83 C5AA H5AA 119.3 . .
C83 C5AA C10 121.3(9) . .
C9 O2AA C14 105.9(4) . .
C11 O7 C34 106.1(5) . .
C4AA C9 C19 123.1(6) . .
O2AA C9 C4AA 125.4(5) . .
O2AA C9 C19 111.4(5) . .
C5AA C10 P9 118.6(6) . .
C5AA C10 C103 118.9(7) . .
C103 C10 P9 122.5(6) . .
C1 C11 O7 124.4(6) . .
C1 C11 C20 124.9(6) . .
O7 C11 C20 110.7(5) . .
C45 C12 P10 123.5(6) . .
C45 C12 C82 118.4(7) . .
C82 C12 P10 118.0(6) . .
C92 C13 P12 117.2(5) . .
C92 C13 C109 117.7(7) . .
C109 C13 P12 125.1(6) . .
C22 C14 O2AA 125.2(5) . .
C22 C14 C30 123.6(6) . .
C30 C14 O2AA 111.2(5) . .
C6 C15 P11 123.8(6) . .
C6 C15 C8 119.3(7) . .
C8 C15 P11 116.6(6) . .
C46 C17 P10 125.3(6) . .
C106 C17 P10 117.2(6) . .
C106 C17 C46 117.5(7) . .
C9 C19 C30 105.3(5) . .
C48 C19 C9 119.8(6) . .
C48 C19 C30 134.9(6) . .
C11 C20 C37 106.4(5) . .
C38 C20 C11 118.9(6) . .
C38 C20 C37 134.6(6) . .
C14 C22 P9 123.0(5) . .
C14 C22 C55 113.7(6) . .
C55 C22 P9 123.1(5) . .
C30 C23 H23 121.1 . .
C72 C23 H23 121.1 . .
C72 C23 C30 117.8(6) . .
C67 C24 P9 116.1(5) . .
C81 C24 P9 125.3(6) . .
C81 C24 C67 118.5(6) . .
C37 C26 H26 121.0 . .
C37 C26 C43 118.0(6) . .
C43 C26 H26 121.0 . .
C14 C30 C19 106.1(5) . .
C14 C30 C23 120.4(6) . .
C23 C30 C19 133.5(6) . .
C34 C32 P10 123.4(5) . .
C34 C32 C42 114.2(6) . .
C42 C32 P10 122.2(5) . .
O7 C34 C37 111.0(5) . .
C32 C34 O7 125.4(5) . .
C32 C34 C37 123.6(6) . .
C1 C35 H35 118.3 . .
C57 C35 C1 123.3(7) . .
C57 C35 H35 118.3 . .
C26 C37 C20 134.6(6) . .
C26 C37 C34 119.6(6) . .
C34 C37 C20 105.8(5) . .
C20 C38 H38 121.0 . .
C20 C38 C57 118.1(6) . .
C57 C38 H38 121.0 . .
C4AA C39 H39 118.4 . .
C63 C39 C4AA 123.3(7) . .
C63 C39 H39 118.4 . .
C32 C42 H42 118.3 . .
C43 C42 C32 123.4(7) . .
C43 C42 H42 118.3 . .
C26 C43 H43 119.5 . .
C42 C43 C26 121.1(6) . .
C42 C43 H43 119.5 . .
C12 C45 H45 119.6 . .
C12 C45 C0AA 120.8(9) . .
C0AA C45 H45 119.6 . .
C17 C46 H46 119.9 . .
C87 C46 C17 120.2(9) . .
C87 C46 H46 119.9 . .
C19 C48 H48 120.4 . .
C63 C48 C19 119.1(6) . .
C63 C48 H48 120.4 . .
C67 C51 H51 120.2 . .
C67 C51 C105 119.7(8) . .
C105 C51 H51 120.2 . .
C22 C55 H55 118.5 . .
C72 C55 C22 122.9(7) . .
C72 C55 H55 118.5 . .
C35 C57 C38 121.0(7) . .
C35 C57 H57 119.5 . .
C38 C57 H57 119.5 . .
C104 C59 H59 119.7 . .
C104 C59 C113 120.7(9) . .
C113 C59 H59 119.7 . .
C39 C63 H63 119.7 . .
C48 C63 C39 120.7(6) . .
C48 C63 H63 119.7 . .
C78 C64 H64 119.3 . .
C87 C64 H64 119.3 . .
C87 C64 C78 121.4(9) . .
C24 C67 H67 119.8 . .
C51 C67 C24 120.3(7) . .
C51 C67 H67 119.8 . .
C73 C68 P12 117.5(6) . .
C75 C68 P12 124.9(6) . .
C75 C68 C73 117.6(7) . .
C103 C70 H70 120.2 . .
C1AA C70 H70 120.2 . .
C1AA C70 C103 119.5(10) . .
C23 C72 C55 121.5(7) . .
C23 C72 H72 119.2 . .
C55 C72 H72 119.2 . .
C68 C73 H73 120.3 . .
C116 C73 C68 119.4(8) . .
C116 C73 H73 120.3 . .
C68 C75 H75 118.6 . .
C68 C75 C76 122.9(9) . .
C76 C75 H75 118.6 . .
C75 C76 H76 121.0 . .
C75 C76 C3AA 118.0(10) . .
C3AA C76 H76 121.0 . .
C64 C78 H78 121.0 . .
C64 C78 C106 118.0(9) . .
C106 C78 H78 121.0 . .
C24 C81 H81 119.7 . .
C24 C81 C98 120.5(7) . .
C98 C81 H81 119.7 . .
C12 C82 H82 119.5 . .
C112 C82 C12 120.9(9) . .
C112 C82 H82 119.5 . .
C5AA C83 H83 119.7 . .
C5AA C83 C1AA 120.5(10) . .
C1AA C83 H83 119.7 . .
C46 C87 H87 119.4 . .
C64 C87 C46 121.2(9) . .
C64 C87 H87 119.4 . .
C13 C92 H92 119.5 . .
C13 C92 C94 121.0(8) . .
C94 C92 H92 119.5 . .
C92 C94 H94 120.6 . .
C115 C94 C92 118.8(9) . .
C115 C94 H94 120.6 . .
C112 C96 H96 120.2 . .
C0AA C96 H96 120.2 . .
C0AA C96 C112 119.6(8) . .
C81 C98 H98 119.9 . .
C105 C98 C81 120.2(8) . .
C105 C98 H98 119.9 . .
C10 C103 C70 118.9(9) . .
C10 C103 H103 120.6 . .
C70 C103 H103 120.6 . .
C59 C104 H104 119.7 . .
C59 C104 C8 120.7(9) . .
C8 C104 H104 119.7 . .
C51 C105 H105 119.6 . .
C98 C105 C51 120.8(7) . .
C98 C105 H105 119.6 . .
C17 C106 C78 121.6(8) . .
C17 C106 H106 119.2 . .
C78 C106 H106 119.2 . .
C109 C108 H108 120.3 . .
C115 C108 H108 120.3 . .
C115 C108 C109 119.4(9) . .
C13 C109 H109 119.1 . .
C108 C109 C13 121.7(9) . .
C108 C109 H109 119.1 . .
C82 C112 C96 120.5(9) . .
C82 C112 H112 119.7 . .
C96 C112 H112 119.7 . .
C59 C113 H113 119.9 . .
C59 C113 C6 120.2(9) . .
C6 C113 H113 119.9 . .
C94 C115 H115 119.3 . .
C108 C115 C94 121.4(9) . .
C108 C115 H115 119.3 . .
C73 C116 H116 119.4 . .
C3AA C116 C73 121.1(9) . .
C3AA C116 H116 119.4 . .
C56 C47 H47 120.4 . .
C56 C47 C4 119.2(10) . .
C4 C47 H47 120.4 . .
C47 C56 H56 120.2 . .
C101 C56 C47 119.7(10) . .
C101 C56 H56 120.2 . .
C56 C101 H101 119.3 . .
C56 C101 C2 121.5(11) . .
C2 C101 H101 119.3 . .
C15 C6 C113 118.9(8) . .
C15 C6 H6 120.5 . .
C113 C6 H6 120.5 . .
C15 C8 H8 120.0 . .
C104 C8 C15 120.1(9) . .
C104 C8 H8 120.0 . .
C70 C1AA C83 120.8(9) . .
C70 C1AA H1AA 119.6 . .
C83 C1AA H1AA 119.6 . .
C45 C0AA H0AA 120.2 . .
C96 C0AA C45 119.5(9) . .
C96 C0AA H0AA 120.2 . .
C76 C3AA H3AA 119.6 . .
C116 C3AA C76 120.9(9) . .
C116 C3AA H3AA 119.6 . .
C101 C2 H2 120.1 . .
C101 C2 C2AA 119.9(9) . .
C2AA C2 H2 120.1 . .
C47 C4 H4 119.1 . .
C2AA C4 C47 121.8(10) . .
C2AA C4 H4 119.1 . .
C2 C2AA P11 123.8(6) . 1_655
C4 C2AA P11 118.6(7) . 1_655
C4 C2AA C2 117.6(8) . .

loop_
_geom_bond_atom_site_label_1
_geom_bond_atom_site_label_2
_geom_bond_distance
_geom_bond_site_symmetry_2
I1 Cu5 2.7047(10) .
I1 Cu7 2.6769(9) .
I1 Cu8 2.7132(10) .
I2 Cu5 2.6861(10) .
I2 Cu6 2.6868(11) .
I2 Cu7 2.6876(10) .
I3 Cu6 2.6317(10) .
I3 Cu7 2.6801(10) .
I3 Cu8 2.7894(10) .
I4 Cu5 2.6725(11) .
I4 Cu6 2.7357(11) .
I4 Cu8 2.6151(10) .
Cu5 Cu6 2.7282(12) .
Cu5 Cu7 2.9007(12) .
Cu5 P10 2.2379(18) .
Cu6 Cu7 2.9896(12) .
Cu6 Cu8 3.0197(12) .
Cu6 P12 2.2417(18) .
Cu7 Cu8 2.7404(13) .
Cu7 P9 2.2429(18) .
Cu8 P11 2.2418(19) .
P9 C10 1.844(7) .
P9 C22 1.824(7) .
P9 C24 1.830(7) .
P10 C12 1.820(7) .
P10 C17 1.821(7) .
P10 C32 1.832(7) .
P11 C4AA 1.819(7) .
P11 C15 1.822(7) .
P11 C2AA 1.822(7) 1_455
P12 C1 1.818(7) .
P12 C13 1.822(7) .
P12 C68 1.812(7) .
C1 C11 1.381(9) .
C1 C35 1.411(9) .
C4AA C9 1.391(9) .
C4AA C39 1.417(8) .
C5AA H5AA 0.9300 .
C5AA C10 1.374(10) .
C5AA C83 1.333(12) .
O2AA C9 1.375(7) .
O2AA C14 1.393(7) .
O7 C11 1.385(7) .
O7 C34 1.389(7) .
C9 C19 1.405(8) .
C10 C103 1.383(10) .
C11 C20 1.402(8) .
C12 C45 1.361(10) .
C12 C82 1.367(10) .
C13 C92 1.368(11) .
C13 C109 1.371(10) .
C14 C22 1.381(9) .
C14 C30 1.387(8) .
C15 C6 1.366(10) .
C15 C8 1.403(10) .
C17 C46 1.397(9) .
C17 C106 1.375(11) .
C19 C30 1.455(9) .
C19 C48 1.375(9) .
C20 C37 1.439(9) .
C20 C38 1.393(9) .
C22 C55 1.403(9) .
C23 H23 0.9300 .
C23 C30 1.381(9) .
C23 C72 1.349(10) .
C24 C67 1.418(10) .
C24 C81 1.363(9) .
C26 H26 0.9300 .
C26 C37 1.380(9) .
C26 C43 1.378(10) .
C32 C34 1.380(8) .
C32 C42 1.396(9) .
C34 C37 1.403(8) .
C35 H35 0.9300 .
C35 C57 1.378(10) .
C38 H38 0.9300 .
C38 C57 1.389(10) .
C39 H39 0.9300 .
C39 C63 1.375(9) .
C42 H42 0.9300 .
C42 C43 1.370(10) .
C43 H43 0.9300 .
C45 H45 0.9300 .
C45 C0AA 1.384(12) .
C46 H46 0.9300 .
C46 C87 1.360(12) .
C48 H48 0.9300 .
C48 C63 1.364(10) .
C51 H51 0.9300 .
C51 C67 1.354(10) .
C51 C105 1.371(12) .
C55 H55 0.9300 .
C55 C72 1.384(10) .
C57 H57 0.9300 .
C59 H59 0.9300 .
C59 C104 1.356(15) .
C59 C113 1.349(14) .
C63 H63 0.9300 .
C64 H64 0.9300 .
C64 C78 1.359(13) .
C64 C87 1.342(13) .
C67 H67 0.9300 .
C68 C73 1.408(10) .
C68 C75 1.367(11) .
C70 H70 0.9300 .
C70 C103 1.400(12) .
C70 C1AA 1.353(15) .
C72 H72 0.9300 .
C73 H73 0.9300 .
C73 C116 1.376(12) .
C75 H75 0.9300 .
C75 C76 1.375(12) .
C76 H76 0.9300 .
C76 C3AA 1.381(14) .
C78 H78 0.9300 .
C78 C106 1.399(11) .
C81 H81 0.9300 .
C81 C98 1.372(10) .
C82 H82 0.9300 .
C82 C112 1.367(11) .
C83 H83 0.9300 .
C83 C1AA 1.354(15) .
C87 H87 0.9300 .
C92 H92 0.9300 .
C92 C94 1.379(11) .
C94 H94 0.9300 .
C94 C115 1.363(14) .
C96 H96 0.9300 .
C96 C112 1.350(13) .
C96 C0AA 1.368(13) .
C98 H98 0.9300 .
C98 C105 1.360(12) .
C103 H103 0.9300 .
C104 H104 0.9300 .
C104 C8 1.364(12) .
C105 H105 0.9300 .
C106 H106 0.9300 .
C108 H108 0.9300 .
C108 C109 1.366(12) .
C108 C115 1.336(14) .
C109 H109 0.9300 .
C112 H112 0.9300 .
C113 H113 0.9300 .
C113 C6 1.419(12) .
C115 H115 0.9300 .
C116 H116 0.9300 .
C116 C3AA 1.349(14) .
C47 H47 0.9300 .
C47 C56 1.368(16) .
C47 C4 1.388(13) .
C56 H56 0.9300 .
C56 C101 1.348(15) .
C101 H101 0.9300 .
C101 C2 1.382(12) .
C6 H6 0.9300 .
C8 H8 0.9300 .
C1AA H1AA 0.9300 .
C0AA H0AA 0.9300 .
C3AA H3AA 0.9300 .
C2 H2 0.9300 .
C2 C2AA 1.394(11) .
C4 H4 0.9300 .
C4 C2AA 1.367(11) .
C2AA P11 1.822(7) 1_655

loop_
_geom_torsion_atom_site_label_1
_geom_torsion_atom_site_label_2
_geom_torsion_atom_site_label_3
_geom_torsion_atom_site_label_4
_geom_torsion
_geom_torsion_site_symmetry_1
_geom_torsion_site_symmetry_4
I1 Cu5 Cu6 I2 -100.42(4) . .
I1 Cu5 Cu6 I3 -10.37(5) . .
I1 Cu5 Cu6 I4 87.56(4) . .
I1 Cu5 Cu6 Cu7 -34.61(3) . .
I1 Cu5 Cu6 Cu8 26.55(3) . .
I1 Cu5 Cu6 P12 163.85(8) . .
I1 Cu5 Cu7 I2 -150.59(4) . .
I1 Cu5 Cu7 I3 117.63(4) . .
I1 Cu5 Cu7 Cu6 140.44(4) . .
I1 Cu5 Cu7 Cu8 67.92(3) . .
I1 Cu5 Cu7 P9 -73.03(10) . .
I1 Cu5 P10 C12 -67.2(3) . .
I1 Cu5 P10 C17 53.0(3) . .
I1 Cu5 P10 C32 172.2(3) . .
I1 Cu7 Cu8 I3 -171.51(3) . .
I1 Cu7 Cu8 I4 89.55(3) . .
I1 Cu7 Cu8 Cu6 125.90(3) . .
I1 Cu7 Cu8 P11 -97.71(8) . .
I1 Cu7 P9 C10 -78.0(2) . .
I1 Cu7 P9 C22 42.3(3) . .
I1 Cu7 P9 C24 163.9(2) . .
I1 Cu8 P11 C4AA -31.0(2) . .
I1 Cu8 P11 C15 -150.3(2) . .
I1 Cu8 P11 C2AA 89.6(3) . 1_455
I2 Cu5 Cu6 I3 90.06(4) . .
I2 Cu5 Cu6 I4 -172.02(3) . .
I2 Cu5 Cu6 Cu7 65.81(3) . .
I2 Cu5 Cu6 Cu8 126.97(3) . .
I2 Cu5 Cu6 P12 -95.73(8) . .
I2 Cu5 Cu7 I1 150.59(4) . .
I2 Cu5 Cu7 I3 -91.78(3) . .
I2 Cu5 Cu7 Cu6 -68.97(3) . .
I2 Cu5 Cu7 Cu8 -141.49(4) . .
I2 Cu5 Cu7 P9 77.56(10) . .
I2 Cu5 P10 C12 172.1(2) . .
I2 Cu5 P10 C17 -67.7(3) . .
I2 Cu5 P10 C32 51.5(3) . .
I2 Cu6 Cu7 I1 104.64(3) . .
I2 Cu6 Cu7 I3 -136.13(3) . .
I2 Cu6 Cu7 Cu5 70.98(3) . .
I2 Cu6 Cu7 Cu8 150.85(4) . .
I2 Cu6 Cu7 P9 -74.00(11) . .
I2 Cu6 Cu8 I1 20.21(4) . .
I2 Cu6 Cu8 I3 -93.87(4) . .
I2 Cu6 Cu8 I4 113.22(4) . .
I2 Cu6 Cu8 Cu7 -24.82(3) . .
I2 Cu6 Cu8 P11 -145.94(9) . .
I2 Cu6 P12 C1 -34.8(2) . .
I2 Cu6 P12 C13 85.8(3) . .
I2 Cu6 P12 C68 -154.1(3) . .
I2 Cu7 Cu8 I1 -99.69(4) . .
I2 Cu7 Cu8 I3 88.80(3) . .
I2 Cu7 Cu8 I4 -10.14(5) . .
I2 Cu7 Cu8 Cu6 26.21(3) . .
I2 Cu7 Cu8 P11 162.60(7) . .
I2 Cu7 P9 C10 42.0(2) . .
I2 Cu7 P9 C22 162.3(2) . .
I2 Cu7 P9 C24 -76.2(2) . .
I3 Cu6 Cu7 I1 -119.23(4) . .
I3 Cu6 Cu7 I2 136.13(3) . .
I3 Cu6 Cu7 Cu5 -152.89(4) . .
I3 Cu6 Cu7 Cu8 -73.02(3) . .
I3 Cu6 Cu7 P9 62.13(11) . .
I3 Cu6 Cu8 I1 114.08(4) . .
I3 Cu6 Cu8 I4 -152.91(4) . .
I3 Cu6 Cu8 Cu7 69.04(3) . .
I3 Cu6 Cu8 P11 -52.08(10) . .
I3 Cu6 P12 C1 -151.7(2) . .
I3 Cu6 P12 C13 -31.1(3) . .
I3 Cu6 P12 C68 89.0(3) . .
I3 Cu7 Cu8 I1 171.51(3) . .
I3 Cu7 Cu8 I4 -98.94(4) . .
I3 Cu7 Cu8 Cu6 -62.59(3) . .
I3 Cu7 Cu8 P11 73.80(7) . .
I3 Cu7 P9 C10 149.8(2) . .
I3 Cu7 P9 C22 -89.9(2) . .
I3 Cu7 P9 C24 31.6(3) . .
I3 Cu8 P11 C4AA 93.9(2) . .
I3 Cu8 P11 C15 -25.4(3) . .
I3 Cu8 P11 C2AA -145.5(3) . 1_455
I4 Cu5 Cu6 I2 172.02(3) . .
I4 Cu5 Cu6 I3 -97.92(4) . .
I4 Cu5 Cu6 Cu7 -122.17(3) . .
I4 Cu5 Cu6 Cu8 -61.01(3) . .
I4 Cu5 Cu6 P12 76.29(8) . .
I4 Cu5 Cu7 I1 -91.38(3) . .
I4 Cu5 Cu7 I2 118.03(3) . .
I4 Cu5 Cu7 I3 26.25(4) . .
I4 Cu5 Cu7 Cu6 49.06(3) . .
I4 Cu5 Cu7 Cu8 -23.46(3) . .
I4 Cu5 Cu7 P9 -164.41(10) . .
I4 Cu5 P10 C12 40.7(3) . .
I4 Cu5 P10 C17 161.0(3) . .
I4 Cu5 P10 C32 -79.9(3) . .
I4 Cu6 Cu7 I1 -13.19(4) . .
I4 Cu6 Cu7 I2 -117.83(3) . .
I4 Cu6 Cu7 I3 106.03(3) . .
I4 Cu6 Cu7 Cu5 -46.85(3) . .
I4 Cu6 Cu7 Cu8 33.01(3) . .
I4 Cu6 Cu7 P9 168.17(11) . .
I4 Cu6 Cu8 I1 -93.01(3) . .
I4 Cu6 Cu8 I3 152.91(4) . .
I4 Cu6 Cu8 Cu7 -138.04(4) . .
I4 Cu6 Cu8 P11 100.84(10) . .
I4 Cu6 P12 C1 91.9(2) . .
I4 Cu6 P12 C13 -147.6(3) . .
I4 Cu6 P12 C68 -27.4(3) . .
I4 Cu8 P11 C4AA -149.8(2) . .
I4 Cu8 P11 C15 90.9(3) . .
I4 Cu8 P11 C2AA -29.2(3) . 1_455
Cu5 I1 Cu7 I2 26.00(3) . .
Cu5 I1 Cu7 I3 -89.43(4) . .
Cu5 I1 Cu7 Cu6 -32.50(3) . .
Cu5 I1 Cu7 Cu8 -80.64(3) . .
Cu5 I1 Cu7 P9 146.75(6) . .
Cu5 I1 Cu8 I3 79.77(4) . .
Cu5 I1 Cu8 I4 -33.86(3) . .
Cu5 I1 Cu8 Cu6 24.64(3) . .
Cu5 I1 Cu8 Cu7 71.75(3) . .
Cu5 I1 Cu8 P11 -164.68(7) . .
Cu5 I2 Cu6 I3 -109.37(4) . .
Cu5 I2 Cu6 I4 7.68(3) . .
Cu5 I2 Cu6 Cu7 -73.28(3) . .
Cu5 I2 Cu6 Cu8 -49.08(3) . .
Cu5 I2 Cu6 P12 124.98(7) . .
Cu5 I2 Cu7 I1 -26.17(3) . .
Cu5 I2 Cu7 I3 102.40(3) . .
Cu5 I2 Cu7 Cu6 67.22(3) . .
Cu5 I2 Cu7 Cu8 38.83(4) . .
Cu5 I2 Cu7 P9 -145.33(6) . .
Cu5 I4 Cu6 I2 -7.75(3) . .
Cu5 I4 Cu6 I3 105.62(4) . .
Cu5 I4 Cu6 Cu7 48.26(3) . .
Cu5 I4 Cu6 Cu8 81.51(3) . .
Cu5 I4 Cu6 P12 -131.63(6) . .
Cu5 I4 Cu8 I1 33.88(3) . .
Cu5 I4 Cu8 I3 -87.04(3) . .
Cu5 I4 Cu8 Cu6 -64.50(3) . .
Cu5 I4 Cu8 Cu7 -26.05(4) . .
Cu5 I4 Cu8 P11 160.43(7) . .
Cu5 Cu6 Cu7 I1 33.66(3) . .
Cu5 Cu6 Cu7 I2 -70.98(3) . .
Cu5 Cu6 Cu7 I3 152.89(4) . .
Cu5 Cu6 Cu7 Cu8 79.87(4) . .
Cu5 Cu6 Cu7 P9 -144.98(12) . .
Cu5 Cu6 Cu8 I1 -25.31(3) . .
Cu5 Cu6 Cu8 I3 -139.39(4) . .
Cu5 Cu6 Cu8 I4 67.69(3) . .
Cu5 Cu6 Cu8 Cu7 -70.35(3) . .
Cu5 Cu6 Cu8 P11 168.53(10) . .
Cu5 Cu6 P12 C1 34.3(3) . .
Cu5 Cu6 P12 C13 154.9(3) . .
Cu5 Cu6 P12 C68 -85.0(3) . .
Cu5 Cu7 Cu8 I1 -64.82(3) . .
Cu5 Cu7 Cu8 I3 123.67(3) . .
Cu5 Cu7 Cu8 I4 24.73(3) . .
Cu5 Cu7 Cu8 Cu6 61.08(3) . .
Cu5 Cu7 Cu8 P11 -162.53(8) . .
Cu5 Cu7 P9 C10 -19.5(3) . .
Cu5 Cu7 P9 C22 100.8(3) . .
Cu5 Cu7 P9 C24 -137.7(2) . .
Cu5 P10 C12 C45 -112.8(6) . .
Cu5 P10 C12 C82 65.5(7) . .
Cu5 P10 C17 C46 -134.7(6) . .
Cu5 P10 C17 C106 47.8(7) . .
Cu5 P10 C32 C34 9.9(7) . .
Cu5 P10 C32 C42 -165.1(5) . .
Cu6 I2 Cu5 I1 102.73(4) . .
Cu6 I2 Cu5 I4 -8.04(3) . .
Cu6 I2 Cu5 Cu7 76.99(3) . .
Cu6 I2 Cu5 P10 -133.00(6) . .
Cu6 I2 Cu7 I1 -93.39(4) . .
Cu6 I2 Cu7 I3 35.17(3) . .
Cu6 I2 Cu7 Cu5 -67.22(3) . .
Cu6 I2 Cu7 Cu8 -28.39(4) . .
Cu6 I2 Cu7 P9 147.45(6) . .
Cu6 I3 Cu7 I1 84.43(4) . .
Cu6 I3 Cu7 I2 -35.76(3) . .
Cu6 I3 Cu7 Cu5 22.86(3) . .
Cu6 I3 Cu7 Cu8 75.80(3) . .
Cu6 I3 Cu7 P9 -151.10(6) . .
Cu6 I3 Cu8 I1 -85.35(4) . .
Cu6 I3 Cu8 I4 23.66(3) . .
Cu6 I3 Cu8 Cu7 -77.26(3) . .
Cu6 I3 Cu8 P11 150.61(6) . .
Cu6 I4 Cu5 I1 -108.75(3) . .
Cu6 I4 Cu5 I2 7.93(3) . .
Cu6 I4 Cu5 Cu7 -51.07(3) . .
Cu6 I4 Cu5 P10 132.25(6) . .
Cu6 I4 Cu8 I1 98.38(3) . .
Cu6 I4 Cu8 I3 -22.53(3) . .
Cu6 I4 Cu8 Cu7 38.46(4) . .
Cu6 I4 Cu8 P11 -135.07(7) . .
Cu6 Cu5 Cu7 I1 -140.44(4) . .
Cu6 Cu5 Cu7 I2 68.97(3) . .
Cu6 Cu5 Cu7 I3 -22.81(3) . .
Cu6 Cu5 Cu7 Cu8 -72.52(4) . .
Cu6 Cu5 Cu7 P9 146.53(11) . .
Cu6 Cu5 P10 C12 108.0(3) . .
Cu6 Cu5 P10 C17 -131.8(3) . .
Cu6 Cu5 P10 C32 -12.6(3) . .
Cu6 Cu7 Cu8 I1 -125.90(3) . .
Cu6 Cu7 Cu8 I3 62.59(3) . .
Cu6 Cu7 Cu8 I4 -36.35(3) . .
Cu6 Cu7 Cu8 P11 136.39(8) . .
Cu6 Cu7 P9 C10 100.6(3) . .
Cu6 Cu7 P9 C22 -139.1(2) . .
Cu6 Cu7 P9 C24 -17.5(3) . .
Cu6 Cu8 P11 C4AA 134.0(2) . .
Cu6 Cu8 P11 C15 14.7(3) . .
Cu6 Cu8 P11 C2AA -105.4(3) . 1_455
Cu6 P12 C1 C11 -26.5(6) . .
Cu6 P12 C1 C35 151.7(5) . .
Cu6 P12 C13 C92 -48.5(7) . .
Cu6 P12 C13 C109 134.3(6) . .
Cu6 P12 C68 C73 -49.2(6) . .
Cu6 P12 C68 C75 128.6(7) . .
Cu7 I1 Cu5 I2 -25.88(3) . .
Cu7 I1 Cu5 I4 99.24(3) . .
Cu7 I1 Cu5 Cu6 37.56(4) . .
Cu7 I1 Cu5 P10 -146.02(7) . .
Cu7 I1 Cu8 I3 8.03(3) . .
Cu7 I1 Cu8 I4 -105.61(4) . .
Cu7 I1 Cu8 Cu6 -47.10(3) . .
Cu7 I1 Cu8 P11 123.57(7) . .
Cu7 I2 Cu5 I1 25.74(3) . .
Cu7 I2 Cu5 I4 -85.02(4) . .
Cu7 I2 Cu5 Cu6 -76.99(3) . .
Cu7 I2 Cu5 P10 150.01(6) . .
Cu7 I2 Cu6 I3 -36.09(3) . .
Cu7 I2 Cu6 I4 80.96(4) . .
Cu7 I2 Cu6 Cu5 73.28(3) . .
Cu7 I2 Cu6 Cu8 24.20(3) . .
Cu7 I2 Cu6 P12 -161.74(7) . .
Cu7 I3 Cu6 I2 35.94(3) . .
Cu7 I3 Cu6 I4 -88.03(3) . .
Cu7 I3 Cu6 Cu5 -25.44(4) . .
Cu7 I3 Cu6 Cu8 -65.34(3) . .
Cu7 I3 Cu6 P12 159.44(7) . .
Cu7 I3 Cu8 I1 -8.10(3) . .
Cu7 I3 Cu8 I4 100.91(4) . .
Cu7 I3 Cu8 Cu6 77.26(3) . .
Cu7 I3 Cu8 P11 -132.14(6) . .
Cu7 Cu5 Cu6 I2 -65.81(3) . .
Cu7 Cu5 Cu6 I3 24.24(4) . .
Cu7 Cu5 Cu6 I4 122.17(3) . .
Cu7 Cu5 Cu6 Cu8 61.16(3) . .
Cu7 Cu5 Cu6 P12 -161.54(9) . .
Cu7 Cu5 P10 C12 -132.9(3) . .
Cu7 Cu5 P10 C17 -12.7(3) . .
Cu7 Cu5 P10 C32 106.5(3) . .
Cu7 Cu6 Cu8 I1 45.04(3) . .
Cu7 Cu6 Cu8 I3 -69.04(3) . .
Cu7 Cu6 Cu8 I4 138.04(4) . .
Cu7 Cu6 Cu8 P11 -121.12(10) . .
Cu7 Cu6 P12 C1 -87.8(3) . .
Cu7 Cu6 P12 C13 32.8(4) . .
Cu7 Cu6 P12 C68 152.9(3) . .
Cu7 Cu8 P11 C4AA 38.3(2) . .
Cu7 Cu8 P11 C15 -81.0(3) . .
Cu7 Cu8 P11 C2AA 158.9(3) . 1_455
Cu7 P9 C10 C5AA 31.1(6) . .
Cu7 P9 C10 C103 -148.1(5) . .
Cu7 P9 C22 C14 20.3(6) . .
Cu7 P9 C22 C55 -154.5(5) . .
Cu7 P9 C24 C67 51.9(6) . .
Cu7 P9 C24 C81 -124.3(6) . .
Cu8 I1 Cu5 I2 -92.19(4) . .
Cu8 I1 Cu5 I4 32.93(3) . .
Cu8 I1 Cu5 Cu6 -28.75(4) . .
Cu8 I1 Cu5 Cu7 -66.31(3) . .
Cu8 I1 Cu5 P10 147.67(7) . .
Cu8 I1 Cu7 I2 106.63(4) . .
Cu8 I1 Cu7 I3 -8.79(3) . .
Cu8 I1 Cu7 Cu5 80.64(3) . .
Cu8 I1 Cu7 Cu6 48.14(3) . .
Cu8 I1 Cu7 P9 -132.61(6) . .
Cu8 I3 Cu6 I2 101.28(3) . .
Cu8 I3 Cu6 I4 -22.70(3) . .
Cu8 I3 Cu6 Cu5 39.89(4) . .
Cu8 I3 Cu6 Cu7 65.34(3) . .
Cu8 I3 Cu6 P12 -135.22(7) . .
Cu8 I3 Cu7 I1 8.63(3) . .
Cu8 I3 Cu7 I2 -111.56(3) . .
Cu8 I3 Cu7 Cu5 -52.94(3) . .
Cu8 I3 Cu7 Cu6 -75.80(3) . .
Cu8 I3 Cu7 P9 133.10(6) . .
Cu8 I4 Cu5 I1 -33.88(3) . .
Cu8 I4 Cu5 I2 82.79(4) . .
Cu8 I4 Cu5 Cu6 74.86(3) . .
Cu8 I4 Cu5 Cu7 23.80(3) . .
Cu8 I4 Cu5 P10 -152.89(6) . .
Cu8 I4 Cu6 I2 -89.26(4) . .
Cu8 I4 Cu6 I3 24.11(3) . .
Cu8 I4 Cu6 Cu5 -81.51(3) . .
Cu8 I4 Cu6 Cu7 -33.24(3) . .
Cu8 I4 Cu6 P12 146.87(6) . .
Cu8 Cu6 Cu7 I1 -46.21(3) . .
Cu8 Cu6 Cu7 I2 -150.85(4) . .
Cu8 Cu6 Cu7 I3 73.02(3) . .
Cu8 Cu6 Cu7 Cu5 -79.87(4) . .
Cu8 Cu6 Cu7 P9 135.15(12) . .
Cu8 Cu6 P12 C1 136.1(2) . .
Cu8 Cu6 P12 C13 -103.3(3) . .
Cu8 Cu6 P12 C68 16.8(3) . .
Cu8 Cu7 P9 C10 -143.5(2) . .
Cu8 Cu7 P9 C22 -23.2(3) . .
Cu8 Cu7 P9 C24 98.4(3) . .
Cu8 P11 C4AA C9 -25.9(6) . .
Cu8 P11 C4AA C39 147.1(5) . .
Cu8 P11 C15 C6 114.0(6) . .
Cu8 P11 C15 C8 -60.3(6) . .
P9 Cu7 Cu8 I1 85.87(8) . .
P9 Cu7 Cu8 I3 -85.64(8) . .
P9 Cu7 Cu8 I4 175.42(7) . .
P9 Cu7 Cu8 Cu6 -148.23(8) . .
P9 Cu7 Cu8 P11 -11.84(12) . .
P9 C10 C103 C70 -177.9(6) . .
P9 C22 C55 C72 174.1(6) . .
P9 C24 C67 C51 -176.7(6) . .
P9 C24 C81 C98 174.6(6) . .
P10 Cu5 Cu6 I2 84.24(9) . .
P10 Cu5 Cu6 I3 174.29(8) . .
P10 Cu5 Cu6 I4 -87.79(9) . .
P10 Cu5 Cu6 Cu7 150.05(9) . .
P10 Cu5 Cu6 Cu8 -148.79(9) . .
P10 Cu5 Cu6 P12 -11.49(13) . .
P10 Cu5 Cu7 I1 82.50(11) . .
P10 Cu5 Cu7 I2 -68.09(11) . .
P10 Cu5 Cu7 I3 -159.87(11) . .
P10 Cu5 Cu7 Cu6 -137.06(12) . .
P10 Cu5 Cu7 Cu8 150.42(12) . .
P10 Cu5 Cu7 P9 9.47(17) . .
P10 C12 C45 C0AA 178.3(7) . .
P10 C12 C82 C112 179.3(8) . .
P10 C17 C46 C87 -176.1(7) . .
P10 C17 C106 C78 173.8(7) . .
P10 C32 C34 O7 6.2(10) . .
P10 C32 C34 C37 -171.6(5) . .
P10 C32 C42 C43 174.7(6) . .
P11 C4AA C9 O2AA -5.7(8) . .
P11 C4AA C9 C19 172.1(5) . .
P11 C4AA C39 C63 -172.9(6) . .
P11 C15 C6 C113 -171.6(6) . .
P11 C15 C8 C104 173.9(7) . .
P12 Cu6 Cu7 I1 166.47(18) . .
P12 Cu6 Cu7 I2 61.83(19) . .
P12 Cu6 Cu7 I3 -74.30(19) . .
P12 Cu6 Cu7 Cu5 132.81(19) . .
P12 Cu6 Cu7 Cu8 -147.32(19) . .
P12 Cu6 Cu7 P9 -12.2(2) . .
P12 Cu6 Cu8 I1 -151.14(9) . .
P12 Cu6 Cu8 I3 94.78(10) . .
P12 Cu6 Cu8 I4 -58.14(9) . .
P12 Cu6 Cu8 Cu7 163.82(10) . .
P12 Cu6 Cu8 P11 42.70(15) . .
P12 C1 C11 O7 0.5(9) . .
P12 C1 C11 C20 -178.8(5) . .
P12 C1 C35 C57 179.7(5) . .
P12 C13 C92 C94 -174.5(7) . .
P12 C13 C109 C108 176.2(7) . .
P12 C68 C73 C116 178.2(7) . .
P12 C68 C75 C76 -176.0(8) . .
C1 P12 C13 C92 79.8(6) . .
C1 P12 C13 C109 -97.4(7) . .
C1 P12 C68 C73 -176.3(6) . .
C1 P12 C68 C75 1.4(8) . .
C1 C11 C20 C37 -179.2(6) . .
C1 C11 C20 C38 -1.8(10) . .
C1 C35 C57 C38 0.0(11) . .
C4AA P11 C15 C6 -11.5(7) . .
C4AA P11 C15 C8 174.1(5) . .
C4AA C9 C19 C30 -178.5(5) . .
C4AA C9 C19 C48 2.0(9) . .
C4AA C39 C63 C48 -0.4(12) . .
C5AA C10 C103 C70 2.8(11) . .
C5AA C83 C1AA C70 0.5(15) . .
O2AA C9 C19 C30 -0.5(7) . .
O2AA C9 C19 C48 -179.9(5) . .
O2AA C14 C22 P9 6.3(9) . .
O2AA C14 C22 C55 -178.4(6) . .
O2AA C14 C30 C19 -3.6(7) . .
O2AA C14 C30 C23 179.3(6) . .
O7 C11 C20 C37 1.5(7) . .
O7 C11 C20 C38 178.8(5) . .
O7 C34 C37 C20 -0.8(7) . .
O7 C34 C37 C26 177.6(6) . .
C9 C4AA C39 C63 0.6(10) . .
C9 O2AA C14 C22 -177.1(6) . .
C9 O2AA C14 C30 3.3(6) . .
C9 C19 C30 C14 2.4(7) . .
C9 C19 C30 C23 179.0(7) . .
C9 C19 C48 C63 -1.7(10) . .
C10 P9 C22 C14 147.1(6) . .
C10 P9 C22 C55 -27.7(7) . .
C10 P9 C24 C67 -73.0(6) . .
C10 P9 C24 C81 110.8(7) . .
C10 C5AA C83 C1AA 1.0(13) . .
C11 C1 C35 C57 -1.9(10) . .
C11 O7 C34 C32 -176.4(6) . .
C11 O7 C34 C37 1.7(7) . .
C11 C20 C37 C26 -178.5(8) . .
C11 C20 C37 C34 -0.4(7) . .
C11 C20 C38 C57 -0.3(10) . .
C12 P10 C17 C46 -9.9(7) . .
C12 P10 C17 C106 172.5(6) . .
C12 P10 C32 C34 -115.5(6) . .
C12 P10 C32 C42 69.5(6) . .
C12 C45 C0AA C96 2.9(14) . .
C12 C82 C112 C96 1.9(15) . .
C13 P12 C1 C11 -153.8(5) . .
C13 P12 C1 C35 24.4(6) . .
C13 P12 C68 C73 77.1(6) . .
C13 P12 C68 C75 -105.2(7) . .
C13 C92 C94 C115 -2.7(14) . .
C14 O2AA C9 C4AA 176.3(6) . .
C14 O2AA C9 C19 -1.7(6) . .
C14 C22 C55 C72 -1.1(10) . .
C15 P11 C4AA C9 96.2(5) . .
C15 P11 C4AA C39 -90.8(6) . .
C17 P10 C12 C45 120.7(7) . .
C17 P10 C12 C82 -61.0(7) . .
C17 P10 C32 C34 136.8(6) . .
C17 P10 C32 C42 -38.2(7) . .
C17 C46 C87 C64 1.4(14) . .
C19 C48 C63 C39 0.9(11) . .
C20 C38 C57 C35 1.2(10) . .
C22 P9 C10 C5AA -96.2(6) . .
C22 P9 C10 C103 84.6(6) . .
C22 P9 C24 C67 179.2(6) . .
C22 P9 C24 C81 3.0(7) . .
C22 C14 C30 C19 176.8(6) . .
C22 C14 C30 C23 -0.4(10) . .
C22 C55 C72 C23 0.2(12) . .
C24 P9 C10 C5AA 154.0(6) . .
C24 P9 C10 C103 -25.2(7) . .
C24 P9 C22 C14 -104.6(6) . .
C24 P9 C22 C55 80.5(6) . .
C24 C81 C98 C105 1.0(12) . .
C30 C14 C22 P9 -174.1(5) . .
C30 C14 C22 C55 1.2(9) . .
C30 C19 C48 C63 179.0(7) . .
C30 C23 C72 C55 0.8(12) . .
C32 P10 C12 C45 16.1(7) . .
C32 P10 C12 C82 -165.6(6) . .
C32 P10 C17 C46 96.8(7) . .
C32 P10 C17 C106 -80.8(6) . .
C32 C34 C37 C20 177.3(6) . .
C32 C34 C37 C26 -4.2(10) . .
C32 C42 C43 C26 -1.8(12) . .
C34 O7 C11 C1 178.7(6) . .
C34 O7 C11 C20 -1.9(7) . .
C34 C32 C42 C43 -0.7(10) . .
C35 C1 C11 O7 -177.9(6) . .
C35 C1 C11 C20 2.8(9) . .
C37 C20 C38 C57 176.1(7) . .
C37 C26 C43 C42 1.4(11) . .
C38 C20 C37 C26 4.8(14) . .
C38 C20 C37 C34 -177.2(7) . .
C39 C4AA C9 O2AA -179.2(5) . .
C39 C4AA C9 C19 -1.4(9) . .
C42 C32 C34 O7 -178.4(6) . .
C42 C32 C34 C37 3.7(10) . .
C43 C26 C37 C20 179.4(7) . .
C43 C26 C37 C34 1.5(10) . .
C45 C12 C82 C112 -2.3(13) . .
C46 C17 C106 C78 -3.9(12) . .
C48 C19 C30 C14 -178.3(7) . .
C48 C19 C30 C23 -1.6(13) . .
C59 C104 C8 C15 -1.1(14) . .
C59 C113 C6 C15 -2.8(13) . .
C64 C78 C106 C17 3.5(13) . .
C67 C24 C81 C98 -1.5(11) . .
C67 C51 C105 C98 -3.1(13) . .
C68 P12 C1 C11 97.9(6) . .
C68 P12 C1 C35 -83.8(6) . .
C68 P12 C13 C92 -173.1(6) . .
C68 P12 C13 C109 9.7(8) . .
C68 C73 C116 C3AA -1.2(14) . .
C68 C75 C76 C3AA -2.7(16) . .
C72 C23 C30 C14 -0.7(10) . .
C72 C23 C30 C19 -176.9(7) . .
C73 C68 C75 C76 1.7(13) . .
C73 C116 C3AA C76 0.2(17) . .
C75 C68 C73 C116 0.3(12) . .
C75 C76 C3AA C116 1.7(17) . .
C78 C64 C87 C46 -1.9(15) . .
C81 C24 C67 C51 -0.2(12) . .
C81 C98 C105 C51 1.4(13) . .
C82 C12 C45 C0AA 0.0(13) . .
C83 C5AA C10 P9 178.1(6) . .
C83 C5AA C10 C103 -2.7(11) . .
C87 C64 C78 C106 -0.5(14) . .
C92 C13 C109 C108 -0.9(13) . .
C92 C94 C115 C108 0.5(16) . .
C103 C70 C1AA C83 -0.3(14) . .
C104 C59 C113 C6 1.1(16) . .
C105 C51 C67 C24 2.5(13) . .
C106 C17 C46 C87 1.4(12) . .
C109 C13 C92 C94 2.9(12) . .
C109 C108 C115 C94 1.4(17) . .
C112 C96 C0AA C45 -3.3(15) . .
C113 C59 C104 C8 0.9(16) . .
C115 C108 C109 C13 -1.2(15) . .
C47 C56 C101 C2 1.1(16) . .
C47 C4 C2AA P11 -172.4(8) . 1_655
C47 C4 C2AA C2 5.3(13) . .
C56 C47 C4 C2AA -7.3(16) . .
C56 C101 C2 C2AA -3.0(13) . .
C101 C2 C2AA P11 177.4(6) . 1_655
C101 C2 C2AA C4 -0.1(11) . .
C6 C15 C8 C104 -0.8(12) . .
C8 C15 C6 C113 2.6(11) . .
C1AA C70 C103 C10 -1.4(13) . .
C0AA C96 C112 C82 1.0(16) . .
C4 C47 C56 C101 4.0(16) . .
C2AA P11 C4AA C9 -155.0(5) 1_455 .
C2AA P11 C4AA C39 18.0(6) 1_455 .
C2AA P11 C15 C6 -118.0(6) 1_455 .
C2AA P11 C15 C8 67.6(6) 1_455 .
